data_7012247
loop_
_publ_author_name
'Tulloch, Arran A. D.'
'Winston, Scott'
'Danopoulos, Andreas A.'
'Eastham, Graham'
'Hursthouse, Michael B.'

_publ_section_title
;
 Functionalised and chelate heterocyclic carbene complexes of
 palladium; synthesis and structural studiesElectronic supplementary
 information (ESI) available: crystallographic data and ORTEP plots for
 complexes 4, 7, 8 and 13. See
 http://www.rsc.org/suppdata/dt/b2/b209231j/
;
_journal_issue 4
_journal_name_full 'Dalton Transactions'
_journal_page_first 699
_journal_paper_doi 10.1039/b209231j
_journal_year 2003
_chemical_formula_moiety 'C34 H48 Cl2 N4 O2 Pd'
_chemical_formula_sum 'C34 H48 Cl2 N4 O2 Pd'
_chemical_formula_weight 722.11
_chemical_name_common 01sw053
_chemical_name_systematic
;
?
;
_space_group_IT_number 2
_symmetry_cell_setting triclinic
_symmetry_space_group_name_Hall '-P 1'
_symmetry_space_group_name_H-M 'P -1'
_atom_sites_solution_hydrogens geom
_atom_sites_solution_primary direct
_atom_sites_solution_secondary difmap
_audit_creation_method SHELXL-97
_cell_angle_alpha 74.5110(10)
_cell_angle_beta 78.0540(10)
_cell_angle_gamma 79.5380(10)
_cell_formula_units_Z 1
_cell_length_a 8.1120(2)
_cell_length_b 9.1241(2)
_cell_length_c 12.5173(4)
_cell_measurement_reflns_used 9697
_cell_measurement_temperature 150(2)
_cell_measurement_theta_max 27.48
_cell_measurement_theta_min 2.91
_cell_volume 865.61(4)
_computing_cell_refinement 'Scalepack (Otwinowski & Minor 1997)'
_computing_data_collection 'Collect (Nonius BV, 1997-2000)'
_computing_data_reduction 'Denzo a. Scalepack (Otwinowski & Minor 1997)'
_computing_molecular_graphics 'ORTEP-3 (Farrugia, 1997)'
_computing_publication_material 'PLATON (Spek, 1990)'
_computing_structure_refinement 'SHELXL-93 (Sheldrick, 1993)'
_computing_structure_solution 'SHELXS-97 (Sheldrick, 1990)'
_diffrn_ambient_temperature 150(2)
_diffrn_measured_fraction_theta_full 0.972
_diffrn_measured_fraction_theta_max 0.972
_diffrn_measurement_device_type 'Nonius Kappa CCD area detector'
_diffrn_measurement_method 'Phi and omega scans to fill ewald sphere'
_diffrn_radiation_monochromator graphite
_diffrn_radiation_source 'Nonius FR591 rotating anode'
_diffrn_radiation_type MoK\a
_diffrn_radiation_wavelength 0.71073
_diffrn_reflns_av_R_equivalents 0.1129
_diffrn_reflns_av_sigmaI/netI 0.0825
_diffrn_reflns_limit_h_max 10
_diffrn_reflns_limit_h_min -10
_diffrn_reflns_limit_k_max 11
_diffrn_reflns_limit_k_min -11
_diffrn_reflns_limit_l_max 16
_diffrn_reflns_limit_l_min -16
_diffrn_reflns_number 12165
_diffrn_reflns_theta_full 27.48
_diffrn_reflns_theta_max 27.48
_diffrn_reflns_theta_min 3.21
_exptl_absorpt_coefficient_mu 0.726
_exptl_absorpt_correction_T_max 1.27946
_exptl_absorpt_correction_T_min 0.84709
_exptl_absorpt_correction_type multi-scan
_exptl_absorpt_process_details Sortav
_exptl_crystal_colour Clear
_exptl_crystal_density_diffrn 1.389
_exptl_crystal_density_method 'not measured'
_exptl_crystal_description Block
_exptl_crystal_F_000 378
_exptl_crystal_size_max 0.08
_exptl_crystal_size_mid 0.08
_exptl_crystal_size_min 0.06
_refine_diff_density_max 0.577
_refine_diff_density_min -1.416
_refine_diff_density_rms 0.109
_refine_ls_extinction_method none
_refine_ls_goodness_of_fit_ref 1.038
_refine_ls_hydrogen_treatment mixed
_refine_ls_matrix_type full
_refine_ls_number_parameters 220
_refine_ls_number_reflns 3868
_refine_ls_number_restraints 0
_refine_ls_restrained_S_all 1.038
_refine_ls_R_factor_all 0.0455
_refine_ls_R_factor_gt 0.0388
_refine_ls_shift/su_max 0.000
_refine_ls_shift/su_mean 0.000
_refine_ls_structure_factor_coef Fsqd
_refine_ls_weighting_details 'calc w=1/[\s^2^(Fo^2^)+(0.0352P)^2^+0.2474P] where P=(Fo^2^+2Fc^2^)/3'
_refine_ls_weighting_scheme calc
_refine_ls_wR_factor_gt 0.0948
_refine_ls_wR_factor_ref 0.0986
_reflns_number_gt 3492
_reflns_number_total 3868
_reflns_threshold_expression >2sigma(I)
_cod_data_source_file b209231j.txt
_cod_data_source_block Compound11
_cod_depositor_comments
;
The following automatic conversions were performed:
'_symmetry_cell_setting' value 'Triclinic' changed to 'triclinic'
according to '/home/saulius/struct/CIF-dictionaries/cif_core.dic'
dictionary named 'cif_core.dic' version 2.4.1 from
2010-06-29.

'_exptl_absorpt_correction_type' value 'Multi-scan' changed
to 'multi-scan' according to
'/home/saulius/struct/CIF-dictionaries/cif_core.dic' dictionary named
'cif_core.dic' version 2.4.1 from 2010-06-29.

Automatic conversion script
Id: cif_fix_enum 1527 2010-12-29 10:47:43Z saulius 
;
_cod_original_sg_symbol_H-M P-1
_cod_database_code 7012247

loop_
_symmetry_equiv_pos_as_xyz
'x, y, z'
'-x, -y, -z'

loop_
_atom_site_label
_atom_site_type_symbol
_atom_site_fract_x
_atom_site_fract_y
_atom_site_fract_z
_atom_site_U_iso_or_equiv
_atom_site_adp_type
_atom_site_occupancy
_atom_site_symmetry_multiplicity
_atom_site_calc_flag
_atom_site_refinement_flags
_atom_site_disorder_assembly
_atom_site_disorder_group
Pd1 Pd 0.5000 0.0000 0.5000 0.01589(10) Uani 1 2 d S . .
Cl1 Cl 0.28973(8) 0.19418(7) 0.53904(5) 0.02344(15) Uani 1 1 d . . .
O1 O 0.8419(3) 0.3493(2) 0.40803(15) 0.0320(5) Uani 1 1 d . . .
N1 N 0.7825(3) 0.1302(2) 0.55341(16) 0.0196(4) Uani 1 1 d . . .
N2 N 0.6392(2) 0.0140(2) 0.70587(15) 0.0158(4) Uani 1 1 d . . .
C1 C 0.6480(3) 0.0512(3) 0.59302(18) 0.0174(5) Uani 1 1 d . . .
C2 C 0.7660(3) 0.0711(3) 0.7357(2) 0.0234(5) Uani 1 1 d . . .
H2 H 0.7854 0.0607 0.8081 0.039(9) Uiso 1 1 d R . .
C3 C 0.8556(3) 0.1448(3) 0.6398(2) 0.0241(5) Uani 1 1 d . . .
H3 H 0.9480 0.1956 0.6329 0.020(7) Uiso 1 1 d R . .
C4 C 0.8487(4) 0.1908(3) 0.4342(2) 0.0256(6) Uani 1 1 d . . .
H4A H 0.7832 0.1628 0.3879 0.019(7) Uiso 1 1 d R . .
H4B H 0.9657 0.1449 0.4174 0.029(8) Uiso 1 1 d R . .
C5 C 0.6772(5) 0.4269(4) 0.4015(3) 0.0533(10) Uani 1 1 d . . .
H5A H 0.5992 0.3836 0.4640 0.085(15) Uiso 1 1 d R . .
H5B H 0.6761 0.5302 0.4010 0.049(10) Uiso 1 1 d R . .
H5C H 0.6257 0.3968 0.3450 0.14(3) Uiso 1 1 d R . .
C6 C 0.5215(3) -0.0829(3) 0.78422(18) 0.0181(5) Uani 1 1 d . . .
C7 C 0.3695(3) -0.0124(3) 0.83461(19) 0.0197(5) Uani 1 1 d . . .
C8 C 0.2567(3) -0.1102(3) 0.9069(2) 0.0265(6) Uani 1 1 d . . .
H8 H 0.1533 -0.0679 0.9419 0.015(6) Uiso 1 1 d R . .
C9 C 0.2967(4) -0.2663(3) 0.9266(2) 0.0303(6) Uani 1 1 d . . .
H9 H 0.2188 -0.3286 0.9733 0.030(8) Uiso 1 1 d R . .
C10 C 0.4511(4) -0.3329(3) 0.8774(2) 0.0278(6) Uani 1 1 d . . .
H10 H 0.4768 -0.4392 0.8932 0.024(7) Uiso 1 1 d R . .
C11 C 0.5694(3) -0.2422(3) 0.80458(19) 0.0210(5) Uani 1 1 d . . .
C12 C 0.3294(3) 0.1598(3) 0.8183(2) 0.0224(5) Uani 1 1 d . . .
H12 H 0.3873 0.2070 0.7434 0.017(7) Uiso 1 1 d R . .
C13 C 0.3990(4) 0.2126(4) 0.9047(2) 0.0357(7) Uani 1 1 d . . .
H13A H 0.5185 0.1889 0.8946 0.065(12) Uiso 1 1 d R . .
H13B H 0.3693 0.3197 0.8961 0.053(10) Uiso 1 1 d R . .
H13C H 0.3523 0.1619 0.9779 0.062(12) Uiso 1 1 d R . .
C14 C 0.1399(4) 0.2196(4) 0.8247(2) 0.0335(7) Uani 1 1 d . . .
H14A H 0.0832 0.1894 0.9004 0.045(10) Uiso 1 1 d R . .
H14B H 0.1244 0.3288 0.8006 0.044(9) Uiso 1 1 d R . .
H14C H 0.0931 0.1777 0.7774 0.043(9) Uiso 1 1 d R . .
C15 C 0.7417(3) -0.3141(3) 0.7562(2) 0.0240(6) Uani 1 1 d . . .
H15 H 0.7813 -0.2432 0.6853 0.025(7) Uiso 1 1 d R . .
C16 C 0.8708(4) -0.3325(4) 0.8352(2) 0.0316(6) Uani 1 1 d . . .
H16A H 0.9801 -0.3755 0.8021 0.040(9) Uiso 1 1 d R . .
H16B H 0.8787 -0.2341 0.8461 0.042(9) Uiso 1 1 d R . .
H16C H 0.8345 -0.3995 0.9064 0.038(9) Uiso 1 1 d R . .
C17 C 0.7424(4) -0.4690(3) 0.7303(2) 0.0345(7) Uani 1 1 d . . .
H17A H 0.7204 -0.5453 0.7993 0.044(9) Uiso 1 1 d R . .
H17B H 0.6561 -0.4600 0.6860 0.027(8) Uiso 1 1 d R . .
H17C H 0.8513 -0.4988 0.6892 0.037(9) Uiso 1 1 d R . .

loop_
_atom_site_aniso_label
_atom_site_aniso_U_11
_atom_site_aniso_U_22
_atom_site_aniso_U_33
_atom_site_aniso_U_23
_atom_site_aniso_U_13
_atom_site_aniso_U_12
Pd1 0.01584(15) 0.01911(16) 0.01271(15) -0.00216(10) -0.00137(9) -0.00595(11)
Cl1 0.0203(3) 0.0285(4) 0.0234(3) -0.0104(3) -0.0049(2) -0.0002(3)
O1 0.0301(11) 0.0287(11) 0.0327(10) 0.0009(8) 0.0013(8) -0.0120(9)
N1 0.0161(10) 0.0234(11) 0.0194(10) -0.0036(8) 0.0000(8) -0.0090(9)
N2 0.0151(10) 0.0192(10) 0.0134(9) -0.0023(8) -0.0016(7) -0.0066(8)
C1 0.0155(11) 0.0185(12) 0.0160(11) -0.0032(9) -0.0005(9) -0.0009(10)
C2 0.0238(13) 0.0283(14) 0.0215(12) -0.0049(10) -0.0082(10) -0.0091(11)
C3 0.0198(13) 0.0247(14) 0.0295(13) -0.0045(11) -0.0053(10) -0.0087(11)
C4 0.0257(14) 0.0253(14) 0.0202(12) -0.0015(10) 0.0069(10) -0.0074(12)
C5 0.041(2) 0.0332(19) 0.064(2) 0.0079(17) 0.0070(17) 0.0051(16)
C6 0.0194(12) 0.0243(13) 0.0117(10) -0.0016(9) -0.0031(9) -0.0096(11)
C7 0.0191(12) 0.0266(14) 0.0136(11) -0.0031(10) -0.0032(9) -0.0059(11)
C8 0.0228(14) 0.0344(16) 0.0196(12) -0.0026(11) 0.0020(10) -0.0089(12)
C9 0.0304(15) 0.0331(16) 0.0246(13) 0.0009(11) 0.0031(11) -0.0180(13)
C10 0.0390(16) 0.0221(14) 0.0221(13) -0.0014(10) -0.0033(11) -0.0117(13)
C11 0.0253(13) 0.0245(13) 0.0142(11) -0.0024(10) -0.0044(9) -0.0082(11)
C12 0.0232(13) 0.0263(14) 0.0161(12) -0.0021(10) -0.0021(10) -0.0052(12)
C13 0.0440(19) 0.0335(17) 0.0359(16) -0.0155(13) -0.0105(13) -0.0060(15)
C14 0.0288(15) 0.0370(17) 0.0306(15) -0.0071(13) -0.0026(12) 0.0015(13)
C15 0.0289(14) 0.0226(13) 0.0178(12) -0.0008(10) -0.0008(10) -0.0055(12)
C16 0.0296(15) 0.0337(16) 0.0311(15) -0.0073(12) -0.0055(11) -0.0029(13)
C17 0.0401(17) 0.0276(15) 0.0349(16) -0.0077(12) -0.0066(13) -0.0017(14)

loop_
_atom_type_symbol
_atom_type_description
_atom_type_scat_dispersion_real
_atom_type_scat_dispersion_imag
_atom_type_scat_source
C C 0.0033 0.0016 'International Tables Vol C Tables 4.2.6.8 and 6.1.1.4'
H H 0.0000 0.0000 'International Tables Vol C Tables 4.2.6.8 and 6.1.1.4'
Cl Cl 0.1484 0.1585 'International Tables Vol C Tables 4.2.6.8 and 6.1.1.4'
N N 0.0061 0.0033 'International Tables Vol C Tables 4.2.6.8 and 6.1.1.4'
O O 0.0106 0.0060 'International Tables Vol C Tables 4.2.6.8 and 6.1.1.4'
Pd Pd -0.9988 1.0072 'International Tables Vol C Tables 4.2.6.8 and 6.1.1.4'

loop_
_geom_angle_atom_site_label_1
_geom_angle_atom_site_label_2
_geom_angle_atom_site_label_3
_geom_angle
_geom_angle_site_symmetry_1
_geom_angle_site_symmetry_3
_geom_angle_publ_flag
C1 Pd1 C1 180.000(1) . 2_656 ?
C1 Pd1 Cl1 91.09(7) . . ?
C1 Pd1 Cl1 88.91(7) 2_656 . ?
C1 Pd1 Cl1 88.91(7) . 2_656 ?
C1 Pd1 Cl1 91.09(7) 2_656 2_656 ?
Cl1 Pd1 Cl1 180.00(3) . 2_656 ?
C4 O1 C5 113.2(2) . . ?
C1 N1 C3 111.52(19) . . ?
C1 N1 C4 125.5(2) . . ?
C3 N1 C4 123.0(2) . . ?
C1 N2 C2 110.80(19) . . ?
C1 N2 C6 124.31(19) . . ?
C2 N2 C6 124.72(19) . . ?
N1 C1 N2 104.45(19) . . ?
N1 C1 Pd1 126.38(16) . . ?
N2 C1 Pd1 129.16(16) . . ?
C3 C2 N2 107.0(2) . . ?
C2 C3 N1 106.3(2) . . ?
O1 C4 N1 111.6(2) . . ?
C7 C6 C11 124.2(2) . . ?
C7 C6 N2 118.2(2) . . ?
C11 C6 N2 117.5(2) . . ?
C6 C7 C8 116.5(3) . . ?
C6 C7 C12 122.5(2) . . ?
C8 C7 C12 120.9(2) . . ?
C9 C8 C7 121.1(3) . . ?
C8 C9 C10 121.0(2) . . ?
C9 C10 C11 120.8(3) . . ?
C10 C11 C6 116.3(2) . . ?
C10 C11 C15 121.0(3) . . ?
C6 C11 C15 122.7(2) . . ?
C7 C12 C14 113.8(2) . . ?
C7 C12 C13 110.6(2) . . ?
C14 C12 C13 109.0(2) . . ?
C11 C15 C17 114.6(2) . . ?
C11 C15 C16 110.5(2) . . ?
C17 C15 C16 109.1(2) . . ?

loop_
_geom_bond_atom_site_label_1
_geom_bond_atom_site_label_2
_geom_bond_distance
_geom_bond_site_symmetry_2
_geom_bond_publ_flag
Pd1 C1 2.022(2) . ?
Pd1 C1 2.022(2) 2_656 ?
Pd1 Cl1 2.3037(6) . ?
Pd1 Cl1 2.3037(6) 2_656 ?
O1 C4 1.388(3) . ?
O1 C5 1.402(4) . ?
N1 C1 1.351(3) . ?
N1 C3 1.383(3) . ?
N1 C4 1.468(3) . ?
N2 C1 1.352(3) . ?
N2 C2 1.388(3) . ?
N2 C6 1.453(3) . ?
C2 C3 1.344(3) . ?
C6 C7 1.393(4) . ?
C6 C11 1.402(4) . ?
C7 C8 1.405(3) . ?
C7 C12 1.512(4) . ?
C8 C9 1.368(4) . ?
C9 C10 1.387(4) . ?
C10 C11 1.400(3) . ?
C11 C15 1.510(4) . ?
C12 C14 1.528(4) . ?
C12 C13 1.534(4) . ?
C15 C17 1.531(4) . ?
C15 C16 1.542(4) . ?
